data_7009477
loop_
_publ_author_name
'Chen, Hong-Ji'
'Zhang, Ling-Zhi'
'Cai, Zhi-Gang'
'Yang, Guang'
'Chen, Xiao-Ming'

_publ_section_title
;
 Organic--inorganic hybrid materials assembled through weak
 intermolecular interactions. Synthesis, structures and non-linear
 optical properties of [4,4'-bipyH2][M(NCS)4] (M&#x2005;=&#x2005;Mn2+,
 Co2+ or Zn2+; 4,4'-bipy&#x2005;=&#x2005;4,4'-bipyridine)
;
_journal_issue 14
_journal_name_full 'Journal of the Chemical Society, Dalton Transactions'
_journal_page_first 2463
_journal_paper_doi 10.1039/b001323o
_journal_year 2000
_chemical_formula_moiety {[4,4'-bipyH~2~][Co(NCS)~4~]}~n~
_chemical_formula_sum 'C14 H10 Co N6 S4'
_chemical_formula_weight 449.45
_chemical_name_systematic
; 
 ? 
;
_space_group_IT_number 18
_symmetry_cell_setting orthorhombic
_symmetry_space_group_name_Hall 'P 2 2ab'
_symmetry_space_group_name_H-M 'P 21 21 2'
_atom_sites_solution_hydrogens geom
_atom_sites_solution_primary direct
_atom_sites_solution_secondary difmap
_audit_creation_method SHELXL-97
_cell_angle_alpha 90.00
_cell_angle_beta 90.00
_cell_angle_gamma 90.00
_cell_formula_units_Z 2
_cell_length_a 12.858(4)
_cell_length_b 13.019(2)
_cell_length_c 5.452(2)
_cell_measurement_reflns_used 25
_cell_measurement_temperature 293(2)
_cell_measurement_theta_max 15.0
_cell_measurement_theta_min 6.5
_cell_volume 912.7(5)
_computing_cell_refinement 'SHELXTL-Plus (Sheldrick, 1990)'
_computing_data_collection 'SHELXTL-Plus (Sheldrick, 1990)'
_computing_data_reduction 'SHELXTL-Plus (Sheldrick, 1990)'
_computing_molecular_graphics 'SHELXTL v. 5 (Sheldrick, 1997)'
_computing_publication_material 'SHELXL-97 (Sheldrick, 1997)'
_computing_structure_refinement 'SHELXL-97 (Sheldrick, 1997)'
_computing_structure_solution 'SHELXS-90 (Sheldrick, 1990)'
_diffrn_ambient_temperature 293(2)
_diffrn_measured_fraction_theta_full 0.994
_diffrn_measured_fraction_theta_max 0.994
_diffrn_measurement_device_type 'Siemens R3m'
_diffrn_measurement_method '\w scan'
_diffrn_radiation_monochromator graphite
_diffrn_radiation_source 'fine-focus sealed tube'
_diffrn_radiation_type MoK\a
_diffrn_radiation_wavelength 0.71073
_diffrn_reflns_av_R_equivalents 0.0257
_diffrn_reflns_av_sigmaI/netI 0.0172
_diffrn_reflns_limit_h_max 16
_diffrn_reflns_limit_h_min 0
_diffrn_reflns_limit_k_max 16
_diffrn_reflns_limit_k_min -2
_diffrn_reflns_limit_l_max 7
_diffrn_reflns_limit_l_min 0
_diffrn_reflns_number 1293
_diffrn_reflns_theta_full 27.51
_diffrn_reflns_theta_max 27.51
_diffrn_reflns_theta_min 2.23
_diffrn_standards_decay_% <2
_diffrn_standards_interval_count 120
_diffrn_standards_number 2
_exptl_absorpt_coefficient_mu 1.408
_exptl_absorpt_correction_T_max 0.733
_exptl_absorpt_correction_T_min 0.599
_exptl_absorpt_correction_type empirical
_exptl_crystal_colour blue
_exptl_crystal_density_diffrn 1.636
_exptl_crystal_density_method 'not measured'
_exptl_crystal_description prism
_exptl_crystal_F_000 454
_exptl_crystal_size_max 0.50
_exptl_crystal_size_mid 0.42
_exptl_crystal_size_min 0.40
_refine_diff_density_max 0.243
_refine_diff_density_min -0.228
_refine_diff_density_rms 0.053
_refine_ls_abs_structure_details 'Flack H D (1983), Acta Cryst. A39, 876-881'
_refine_ls_abs_structure_Flack 0.03(3)
_refine_ls_extinction_coef 0.03(3)
_refine_ls_extinction_method SHELXL
_refine_ls_goodness_of_fit_ref 1.175
_refine_ls_hydrogen_treatment mixed
_refine_ls_matrix_type full
_refine_ls_number_parameters 115
_refine_ls_number_reflns 1287
_refine_ls_number_restraints 0
_refine_ls_restrained_S_all 1.175
_refine_ls_R_factor_all 0.0327
_refine_ls_R_factor_gt 0.0291
_refine_ls_shift/su_max 0.000
_refine_ls_shift/su_mean 0.000
_refine_ls_structure_factor_coef Fsqd
_refine_ls_weighting_details 'w=1/[\s^2^(Fo^2^)+(0.0365P)^2^+0.3966P] where P=(Fo^2^+2Fc^2^)/3'
_refine_ls_weighting_scheme calc
_refine_ls_wR_factor_gt 0.0769
_refine_ls_wR_factor_ref 0.0787
_reflns_number_gt 1210
_reflns_number_total 1287
_reflns_threshold_expression >2sigma(I)
_cod_data_source_file b001323o.txt
_cod_data_source_block complex2
_cod_depositor_comments
;
The following automatic conversions were performed:

'_symmetry_cell_setting' tag value 'OrthorhombicP' was replaced with
'orthorhombic' value as specified in the replacement file
'/home/robertas/cod-tools/perl-scripts/inputs/replacement_values.lst'.

Automatic conversion script
Id: cif_fix_values 3143 2015-03-26 13:38:13Z robertas 

The following automatic conversions were performed:

'_refine_ls_weighting_scheme' value 'calc
w=1/[\s^2^(Fo^2^)+(0.0365P)^2^+0.3966P] where P=(Fo^2^+2Fc^2^)/3' was
changed to 'calc'. New tag '_refine_ls_weighting_details' was
created. The value of the new tag was set to
'w=1/[\s^2^(Fo^2^)+(0.0365P)^2^+0.3966P] where P=(Fo^2^+2Fc^2^)/3'.

Automatic conversion script
Id: cif_fix_values 3143 2015-03-26 13:38:13Z robertas 
;
_cod_original_sg_symbol_H-M P2(1)2(1)2
_cod_database_code 7009477

loop_
_symmetry_equiv_pos_as_xyz
'x, y, z'
'-x, -y, z'
'-x+1/2, y+1/2, -z'
'x+1/2, -y+1/2, -z'

loop_
_atom_site_label
_atom_site_type_symbol
_atom_site_fract_x
_atom_site_fract_y
_atom_site_fract_z
_atom_site_U_iso_or_equiv
_atom_site_adp_type
_atom_site_occupancy
_atom_site_calc_flag
_atom_site_refinement_flags
_atom_site_disorder_assembly
_atom_site_disorder_group
Co1 Co 0.5000 0.0000 0.32079(11) 0.03545(18) Uani 1 d S . .
S1 S 0.37322(8) -0.25609(8) 0.8588(2) 0.0502(3) Uani 1 d . . .
S2 S 0.24960(7) 0.06873(7) -0.28729(17) 0.0423(2) Uani 1 d . . .
N1 N 0.4517(2) -0.1130(2) 0.5280(6) 0.0448(8) Uani 1 d . . .
C1 C 0.4198(3) -0.1713(3) 0.6664(7) 0.0378(7) Uani 1 d . . .
N2 N 0.3888(2) 0.0486(3) 0.0994(6) 0.0446(7) Uani 1 d . . .
C2 C 0.3318(2) 0.0586(2) -0.0610(6) 0.0334(7) Uani 1 d . . .
N3 N 0.1690(3) -0.2045(3) 0.4357(8) 0.0581(10) Uani 1 d . . .
H3N H 0.2065 -0.2640 0.4394 0.073(15) Uiso 1 d R . .
C3 C 0.1001(3) -0.1992(3) 0.6169(9) 0.0520(11) Uani 1 d . . .
H3 H 0.0977 -0.2531 0.7367 0.080 Uiso 1 d R . .
C4 C 0.0320(3) -0.1175(3) 0.6276(7) 0.0397(8) Uani 1 d . . .
H4 H -0.0176 -0.1130 0.7588 0.080 Uiso 1 d R . .
C5 C 0.0362(2) -0.0435(2) 0.4453(6) 0.0301(6) Uani 1 d . . .
C6 C 0.1108(3) -0.0517(3) 0.2599(7) 0.0415(8) Uani 1 d . . .
H6 H 0.1129 -0.0023 0.1294 0.080 Uiso 1 d R . .
C7 C 0.1778(3) -0.1337(4) 0.2614(9) 0.0544(11) Uani 1 d . . .
H7 H 0.2317 -0.1394 0.1404 0.080 Uiso 1 d R . .

loop_
_atom_site_aniso_label
_atom_site_aniso_U_11
_atom_site_aniso_U_22
_atom_site_aniso_U_33
_atom_site_aniso_U_23
_atom_site_aniso_U_13
_atom_site_aniso_U_12
Co1 0.0407(3) 0.0364(3) 0.0293(3) 0.000 0.000 0.0015(3)
S1 0.0537(5) 0.0468(5) 0.0501(6) 0.0139(5) 0.0158(5) 0.0101(4)
S2 0.0406(4) 0.0443(4) 0.0422(5) -0.0007(4) -0.0097(4) -0.0059(4)
N1 0.0497(17) 0.0418(16) 0.0428(18) 0.0046(16) 0.0083(15) 0.0044(14)
C1 0.0378(16) 0.0405(17) 0.0351(17) -0.0034(18) 0.0029(16) 0.0092(14)
N2 0.0452(16) 0.0524(17) 0.0362(15) 0.0006(15) -0.0054(14) 0.0012(15)
C2 0.0326(15) 0.0301(15) 0.0375(16) -0.0009(15) 0.0050(14) -0.0024(13)
N3 0.0460(17) 0.0413(17) 0.087(3) -0.017(2) -0.021(2) 0.0165(15)
C3 0.049(2) 0.0361(17) 0.070(3) 0.002(2) -0.022(2) 0.0000(16)
C4 0.0408(17) 0.0362(16) 0.0421(19) 0.0027(17) -0.0065(15) -0.0043(14)
C5 0.0256(13) 0.0316(14) 0.0331(15) -0.0016(14) -0.0034(12) -0.0049(12)
C6 0.0399(17) 0.0455(19) 0.0391(18) -0.0051(16) 0.0042(15) -0.0014(16)
C7 0.0437(19) 0.060(2) 0.059(3) -0.016(2) 0.0034(19) 0.0120(19)

loop_
_atom_type_symbol
_atom_type_description
_atom_type_scat_dispersion_real
_atom_type_scat_dispersion_imag
_atom_type_scat_source
C C 0.0033 0.0016 'International Tables Vol C Tables 4.2.6.8 and 6.1.1.4'
H H 0.0000 0.0000 'International Tables Vol C Tables 4.2.6.8 and 6.1.1.4'
N N 0.0061 0.0033 'International Tables Vol C Tables 4.2.6.8 and 6.1.1.4'
S S 0.1246 0.1234 'International Tables Vol C Tables 4.2.6.8 and 6.1.1.4'
Co Co 0.3494 0.9721 'International Tables Vol C Tables 4.2.6.8 and 6.1.1.4'

loop_
_geom_angle_atom_site_label_1
_geom_angle_atom_site_label_2
_geom_angle_atom_site_label_3
_geom_angle
_geom_angle_site_symmetry_1
_geom_angle_site_symmetry_3
_geom_angle_publ_flag
N1 Co1 N1 109.4(2) 2_655 . yes
N1 Co1 N2 109.99(13) 2_655 . yes
N1 Co1 N2 111.36(13) . . yes
N1 Co1 N2 111.36(13) 2_655 2_655 yes
N1 Co1 N2 109.99(13) . 2_655 yes
N2 Co1 N2 104.64(19) . 2_655 yes
C1 N1 Co1 172.7(3) . . yes
N1 C1 S1 178.7(3) . . yes
C2 N2 Co1 164.5(3) . . yes
N2 C2 S2 178.0(3) . . yes
C3 N3 C7 123.5(3) . . ?
N3 C3 C4 119.7(4) . . ?
C3 C4 C5 118.7(4) . . ?
C4 C5 C6 119.6(3) . . ?
C4 C5 C5 120.8(3) . 2 ?
C6 C5 C5 119.6(3) . 2 ?
C7 C6 C5 119.1(4) . . ?
N3 C7 C6 119.4(4) . . ?

loop_
_geom_bond_atom_site_label_1
_geom_bond_atom_site_label_2
_geom_bond_distance
_geom_bond_site_symmetry_2
_geom_bond_publ_flag
Co1 N1 1.956(3) 2_655 ?
Co1 N1 1.956(3) . yes
Co1 N2 1.975(3) . yes
Co1 N2 1.975(3) 2_655 ?
S1 C1 1.636(4) . yes
S2 C2 1.630(3) . yes
N1 C1 1.146(4) . yes
N2 C2 1.149(4) . yes
N3 C3 1.329(6) . ?
N3 C7 1.329(6) . ?
C3 C4 1.378(5) . ?
C4 C5 1.385(5) . ?
C5 C6 1.397(4) . ?
C5 C5 1.467(6) 2 ?
C6 C7 1.371(5) . ?
